data_4342015
loop_
_publ_author_name
'Zhang, Xian-Ming'
'Hou, Juan-Juan'
'Guo, Cai-Hong'
'Li, Chun-Fang'

_publ_section_title
;
 A new class of cuprous bromide cluster-based hybrid materials: direct
 observation of the stepwise replacement of hydrogen bonds by coordination
 bonds.
;
_journal_issue 2
_journal_name_full 'Inorganic chemistry'
_journal_page_first 554
_journal_page_last 559
_journal_paper_doi 10.1021/ic5024168
_journal_volume 54
_journal_year 2015
_chemical_absolute_configuration ad
_chemical_formula_moiety '0.5(C48 Br12 Cu9.62 N16)'
_chemical_formula_sum 'C24 Br6 Cu4.81 N8'
_chemical_formula_weight 1185.61
_chemical_name_systematic
;
 ? 
;
_space_group_crystal_system cubic
_space_group_IT_number 217
_space_group_name_Hall 'I -4 2 3'
_space_group_name_H-M_alt 'I -4 3 m'
_symmetry_space_group_name_Hall 'I -4 2 3'
_symmetry_space_group_name_H-M 'I -4 3 m'
_atom_sites_solution_hydrogens none
_atom_sites_solution_primary direct
_atom_sites_solution_secondary difmap
_audit_creation_date 2013-09-24
_audit_creation_method
;
  Olex2 1.2
  (compiled 2012.05.09 svn.r2324, GUI svn.r4230)
;
_cell_angle_alpha 90.00
_cell_angle_beta 90.00
_cell_angle_gamma 90.00
_cell_formula_units_Z 2
_cell_length_a 13.4488(3)
_cell_length_b 13.4488(3)
_cell_length_c 13.4488(3)
_cell_measurement_reflns_used 1810
_cell_measurement_temperature 293(2)
_cell_measurement_theta_max 23.185
_cell_measurement_theta_min 3.030
_cell_volume 2432.49(9)
_computing_molecular_graphics
;
O. V. Dolomanov, L. J. Bourhis, R. J. Gildea, J. A. K. Howard and H. Puschmann,
OLEX2: a complete structure solution, refinement and analysis program.
J. Appl. Cryst. (2009). 42, 339-341.
;
_computing_publication_material
;
O. V. Dolomanov, L. J. Bourhis, R. J. Gildea, J. A. K. Howard and H. Puschmann,
OLEX2: a complete structure solution, refinement and analysis program.
J. Appl. Cryst. (2009). 42, 339-341.
;
_computing_structure_refinement
;
XL, G.M. Sheldrick, Acta Cryst.
(2008). A64, 112-122
;
_computing_structure_solution
;
XS, G.M. Sheldrick, Acta Cryst.
(2008). A64, 112-122
;
_diffrn_ambient_temperature 293(2)
_diffrn_measured_fraction_theta_full 1.000
_diffrn_measured_fraction_theta_max 1.000
_diffrn_radiation_monochromator graphite
_diffrn_radiation_type MoK\a
_diffrn_radiation_wavelength 0.71073
_diffrn_reflns_av_R_equivalents 0.0269
_diffrn_reflns_av_unetI/netI 0.0163
_diffrn_reflns_limit_h_max 14
_diffrn_reflns_limit_h_min -8
_diffrn_reflns_limit_k_max 14
_diffrn_reflns_limit_k_min -11
_diffrn_reflns_limit_l_max 14
_diffrn_reflns_limit_l_min -11
_diffrn_reflns_number 3747
_diffrn_reflns_theta_full 23.19
_diffrn_reflns_theta_max 23.19
_diffrn_reflns_theta_min 2.14
_diffrn_source 'fine-focus sealed tube'
_exptl_absorpt_coefficient_mu 7.019
_exptl_absorpt_correction_T_max 0.1926
_exptl_absorpt_correction_T_min 0.1370
_exptl_absorpt_correction_type multi-scan
_exptl_crystal_density_diffrn 1.619
_exptl_crystal_density_method 'not measured'
_exptl_crystal_F_000 1099
_exptl_crystal_size_max 0.47
_exptl_crystal_size_mid 0.41
_exptl_crystal_size_min 0.35
_platon_squeeze_details
;
;
_refine_diff_density_max 0.718
_refine_diff_density_min -0.888
_refine_diff_density_rms 0.099
_refine_ls_abs_structure_details 'Flack H D (1983), Acta Cryst. A39, 876-881'
_refine_ls_abs_structure_Flack 0.43(9)
_refine_ls_extinction_method none
_refine_ls_goodness_of_fit_ref 1.196
_refine_ls_hydrogen_treatment none
_refine_ls_matrix_type full
_refine_ls_number_parameters 37
_refine_ls_number_reflns 356
_refine_ls_number_restraints 0
_refine_ls_restrained_S_all 1.196
_refine_ls_R_factor_all 0.0418
_refine_ls_R_factor_gt 0.0411
_refine_ls_shift/su_max 0.000
_refine_ls_shift/su_mean 0.000
_refine_ls_structure_factor_coef Fsqd
_refine_ls_weighting_details 'calc w=1/[\s^2^(Fo^2^)+(0.0409P)^2^+26.3599P] where P=(Fo^2^+2Fc^2^)/3'
_refine_ls_weighting_scheme calc
_refine_ls_wR_factor_gt 0.1105
_refine_ls_wR_factor_ref 0.1109
_reflns_number_gt 345
_reflns_number_total 356
_reflns_threshold_expression >2sigma(I)
_cod_data_source_file ic5024168_si_002.cif
_cod_data_source_block 3
_cod_depositor_comments
;
The following automatic conversions were performed:

'_exptl_absorpt_correction_type' value 'Multi-scan' changed to
'multi-scan' according to
/home/saulius/struct/COD-crude-data--automatic-downloads/rss-feeds/ACS/lib/dictionaries/cif_core.dic
dictionary named 'cif_core.dic' version 2.4.2 from 2011-04-26.

Automatic conversion script
Id: cif_fix_values 2935 2014-11-11 08:27:57Z andrius 

 Adding full bibliography for 4342013--4342020.cif.
;
_cod_database_code 4342015

loop_
_space_group_symop_id
_space_group_symop_operation_xyz
1 'x, y, z'
2 'y, -x, -z'
3 '-x, -y, z'
4 '-y, x, -z'
5 'x, -y, -z'
6 '-y, -x, z'
7 '-x, y, -z'
8 'y, x, z'
9 'z, x, y'
10 'x, -z, -y'
11 '-z, -x, y'
12 '-x, z, -y'
13 'z, -x, -y'
14 '-x, -z, y'
15 '-z, x, -y'
16 'x, z, y'
17 'y, z, x'
18 'z, y, x'
19 'z, -y, -x'
20 '-z, -y, x'
21 '-z, y, -x'
22 'y, -z, -x'
23 '-y, -z, x'
24 '-y, z, -x'
25 'x+1/2, y+1/2, z+1/2'
26 'y+1/2, -x+1/2, -z+1/2'
27 '-x+1/2, -y+1/2, z+1/2'
28 '-y+1/2, x+1/2, -z+1/2'
29 'x+1/2, -y+1/2, -z+1/2'
30 '-y+1/2, -x+1/2, z+1/2'
31 '-x+1/2, y+1/2, -z+1/2'
32 'y+1/2, x+1/2, z+1/2'
33 'z+1/2, x+1/2, y+1/2'
34 'x+1/2, -z+1/2, -y+1/2'
35 '-z+1/2, -x+1/2, y+1/2'
36 '-x+1/2, z+1/2, -y+1/2'
37 'z+1/2, -x+1/2, -y+1/2'
38 '-x+1/2, -z+1/2, y+1/2'
39 '-z+1/2, x+1/2, -y+1/2'
40 'x+1/2, z+1/2, y+1/2'
41 'y+1/2, z+1/2, x+1/2'
42 'z+1/2, y+1/2, x+1/2'
43 'z+1/2, -y+1/2, -x+1/2'
44 '-z+1/2, -y+1/2, x+1/2'
45 '-z+1/2, y+1/2, -x+1/2'
46 'y+1/2, -z+1/2, -x+1/2'
47 '-y+1/2, -z+1/2, x+1/2'
48 '-y+1/2, z+1/2, -x+1/2'

loop_
_atom_site_label
_atom_site_type_symbol
_atom_site_fract_x
_atom_site_fract_y
_atom_site_fract_z
_atom_site_U_iso_or_equiv
_atom_site_adp_type
_atom_site_occupancy
_atom_site_symmetry_multiplicity
_atom_site_calc_flag
_atom_site_refinement_flags
_atom_site_disorder_group
Cu1 Cu 0.3948(3) 0.6052(3) 0.3948(3) 0.049(3) Uani 0.71(2) 6 d SP 1
Cu2 Cu 0.6051(4) 0.6051(4) 0.3949(4) 0.039(4) Uani 0.493(19) 6 d SP 2
Br1 Br 0.5000 0.5000 0.28513(9) 0.0397(6) Uani 1 4 d S .
N1 N 0.1943(11) 0.8057(11) 0.1943(11) 0.096(11) Uani 1 6 d S .
N2 N 0.3033(8) 0.6967(8) 0.3033(8) 0.020(4) Uani 1 6 d S .
C1 C 0.2030(13) 0.7052(16) 0.3497(15) 0.059(6) Uani 0.50 1 d P .
C2 C 0.134(2) 0.747(3) 0.265(4) 0.114(16) Uani 0.50 1 d P .

loop_
_atom_site_aniso_label
_atom_site_aniso_U_11
_atom_site_aniso_U_22
_atom_site_aniso_U_33
_atom_site_aniso_U_23
_atom_site_aniso_U_13
_atom_site_aniso_U_12
Cu1 0.049(3) 0.049(3) 0.049(3) 0.0074(16) -0.0074(16) 0.0074(16)
Cu2 0.039(4) 0.039(4) 0.039(4) 0.000(2) 0.000(2) 0.000(2)
Br1 0.0391(6) 0.0391(6) 0.0410(8) 0.000 0.000 -0.0050(14)
N1 0.096(11) 0.096(11) 0.096(11) 0.041(9) -0.041(9) 0.041(9)
N2 0.020(4) 0.020(4) 0.020(4) -0.010(5) 0.010(5) -0.010(5)
C1 0.026(9) 0.090(16) 0.061(14) 0.013(12) 0.007(8) 0.006(9)
C2 0.084(18) 0.10(3) 0.15(5) 0.07(2) 0.06(3) 0.07(2)

loop_
_atom_type_symbol
_atom_type_description
_atom_type_scat_dispersion_real
_atom_type_scat_dispersion_imag
_atom_type_scat_source
C C 0.0033 0.0016 'International Tables Vol C Tables 4.2.6.8 and 6.1.1.4'
Br Br -0.2901 2.4595 'International Tables Vol C Tables 4.2.6.8 and 6.1.1.4'
Cu Cu 0.3201 1.2651 'International Tables Vol C Tables 4.2.6.8 and 6.1.1.4'
N N 0.0061 0.0033 'International Tables Vol C Tables 4.2.6.8 and 6.1.1.4'

loop_
_geom_angle_atom_site_label_1
_geom_angle_atom_site_label_2
_geom_angle_atom_site_label_3
_geom_angle
_geom_angle_site_symmetry_1
_geom_angle_site_symmetry_3
Br1 Cu1 Br1 110.58(14) 10_566 .
Br1 Cu1 Br1 110.58(14) 10_566 9
Br1 Cu1 Br1 110.58(14) . 9
N2 Cu1 Br1 108.33(14) . 9
N2 Cu1 Br1 108.33(14) . 10_566
N2 Cu1 Br1 108.33(14) . .
Br1 Cu2 Br1 110.62(19) . 10_566
Br1 Cu2 Br1 110.62(19) 11_665 10_566
Br1 Cu2 Br1 110.62(19) . 11_665
N1 Cu2 Br1 108.30(19) 28_655 .
N1 Cu2 Br1 108.30(19) 28_655 11_665
N1 Cu2 Br1 108.30(19) 28_655 10_566
Cu1 Br1 Cu1 107.2(3) 3_665 .
Cu2 Br1 Cu1 69.36(6) 3_665 .
Cu2 Br1 Cu1 69.36(6) . .
Cu2 Br1 Cu1 69.36(6) 3_665 3_665
Cu2 Br1 Cu1 69.36(6) . 3_665
Cu2 Br1 Cu2 107.1(4) . 3_665
C2 N1 Cu2 111.2(14) 23_665 26_465
C2 N1 Cu2 111.2(14) 13_566 26_465
C2 N1 Cu2 111.2(14) 6_665 26_465
C2 N1 Cu2 111.2(14) 10_566 26_465
C2 N1 Cu2 111.2(14) . 26_465
C2 N1 Cu2 111.2(14) 18 26_465
C2 N1 C2 100(6) 13_566 18
C2 N1 C2 9(5) 23_665 18
C2 N1 C2 9(5) . 10_566
C2 N1 C2 107.7(15) 6_665 18
C2 N1 C2 9(5) 6_665 13_566
C2 N1 C2 115(4) 6_665 23_665
C2 N1 C2 107.7(15) 13_566 23_665
C2 N1 C2 107.7(15) 18 10_566
C2 N1 C2 107.7(15) 23_665 .
C2 N1 C2 107.7(15) 13_566 .
C2 N1 C2 100(6) 6_665 .
C2 N1 C2 115(4) 18 .
C2 N1 C2 100(6) 23_665 10_566
C2 N1 C2 115(4) 13_566 10_566
C2 N1 C2 107.7(15) 6_665 10_566
C1 N2 Cu1 109.0(11) 18 .
C1 N2 Cu1 109.0(11) 6_665 .
C1 N2 Cu1 109.0(11) 13_566 .
C1 N2 Cu1 109.0(11) 10_566 .
C1 N2 Cu1 109.0(11) . .
C1 N2 Cu1 109.0(11) 23_665 .
C1 N2 C1 110.0(11) 18 10_566
C1 N2 C1 110.0(11) 6_665 10_566
C1 N2 C1 71.7(17) 23_665 10_566
C1 N2 C1 41.0(15) . 10_566
C1 N2 C1 139(2) 13_566 10_566
C1 N2 C1 139(2) 6_665 23_665
C1 N2 C1 110.0(11) 13_566 23_665
C1 N2 C1 110.0(11) 6_665 18
C1 N2 C1 71.7(17) 13_566 18
C1 N2 C1 41.0(15) 13_566 6_665
C1 N2 C1 110.0(11) 23_665 .
C1 N2 C1 139(2) 18 .
C1 N2 C1 71.7(17) 6_665 .
C1 N2 C1 41.0(15) 18 23_665
C1 N2 C1 110.0(11) 13_566 .
N2 C1 C1 54.1(8) . 6_665
N2 C1 C2 101(2) . 10_566
N2 C1 C2 105.2(19) . .
C1 C1 N2 69.5(8) 10_566 .
C1 C1 C1 120.000(12) 10_566 6_665
C1 C1 C2 75(3) 10_566 .
C1 C1 C2 67(2) 10_566 10_566
C2 C1 C1 103.3(13) 10_566 6_665
C2 C1 C1 99.4(18) . 6_665
C2 C1 C2 8(5) . 10_566
N1 C2 C1 109(3) . .
N1 C2 C1 105.3(19) . 10_566
C1 C2 C1 37.6(15) . 10_566
C2 C2 N1 85(3) 10_566 .
C2 C2 C1 67(2) 10_566 10_566
C2 C2 C1 105(2) 10_566 .

loop_
_geom_bond_atom_site_label_1
_geom_bond_atom_site_label_2
_geom_bond_distance
_geom_bond_site_symmetry_2
Cu1 Br1 2.486(2) 9
Cu1 Br1 2.486(2) .
Cu1 Br1 2.486(2) 10_566
Cu1 N2 2.13(2) .
Cu2 Br1 2.485(3) 10_566
Cu2 Br1 2.485(3) 11_665
Cu2 Br1 2.485(3) .
Cu2 N1 2.08(3) 28_655
Br1 Cu1 2.486(2) 3_665
Br1 Cu2 2.485(3) 3_665
N1 Cu2 2.08(3) 26_465
N1 C2 1.48(2) 10_566
N1 C2 1.48(2) .
N1 C2 1.48(2) 18
N1 C2 1.48(2) 6_665
N1 C2 1.48(2) 13_566
N1 C2 1.48(2) 23_665
N2 C1 1.490(19) 23_665
N2 C1 1.490(19) .
N2 C1 1.490(19) 10_566
N2 C1 1.490(19) 13_566
N2 C1 1.490(19) 6_665
N2 C1 1.490(19) 18
C1 C1 1.75(4) 6_665
C1 C1 1.04(4) 10_566
C1 C2 1.65(3) 10_566
C1 C2 1.57(4) .
C2 C1 1.65(3) 10_566
C2 C2 0.24(14) 10_566

loop_
_platon_squeeze_void_nr
_platon_squeeze_void_average_x
_platon_squeeze_void_average_y
_platon_squeeze_void_average_z
_platon_squeeze_void_volume
_platon_squeeze_void_count_electrons
_platon_squeeze_void_content
1 -0.117 -0.034 0.463 846 504 ' '
